data_7241574
loop_
_publ_author_name
'Lombard, Jean'
'Smith, Vincent J.'
'le Roex, Tanya'
'Haynes, Delia A.'

_publ_section_title
;
 Crystallisation of organic salts by sublimation: salt formation from the
 gas phase
;
_journal_issue 45
_journal_name_full CrystEngComm
_journal_page_first 7826
_journal_page_last 7831
_journal_paper_doi 10.1039/D0CE01470B
_journal_volume 22
_journal_year 2020
_chemical_formula_moiety 'C4 H6 O4, 2(C6 H12 N4)'
_chemical_formula_sum 'C16 H30 N8 O4'
_chemical_formula_weight 398.48
_chemical_name_common
;
bis-hexamethylenetetramine succinic acid
;
_space_group_crystal_system monoclinic
_space_group_IT_number 15
_space_group_name_Hall '-C 2yc'
_space_group_name_H-M_alt 'C 1 2/c 1'
_atom_sites_solution_hydrogens mixed
_atom_sites_solution_primary direct
_atom_sites_solution_secondary difmap
_audit_creation_method SHELXL-2018/3
_audit_update_record
;
2019-12-05 deposited with the CCDC.	2020-10-23 downloaded from the CCDC.
;
_cell_angle_alpha 90
_cell_angle_beta 102.170(1)
_cell_angle_gamma 90
_cell_formula_units_Z 8
_cell_length_a 21.847(1)
_cell_length_b 6.9981(4)
_cell_length_c 26.359(2)
_cell_measurement_reflns_used 7220
_cell_measurement_temperature 298(2)
_cell_measurement_theta_max 27.98
_cell_measurement_theta_min 2.21
_cell_volume 3939.4(4)
_computing_cell_refinement 'SAINT V8.37A (Bruker, 2016)'
_computing_data_collection 'APEX3 (Bruker, 2017)'
_computing_data_reduction 'SAINT V8.37A (Bruker, 2016)'
_computing_molecular_graphics 'X-seed (Barbour, 2001; Atwood & barbour, 2003)'
_computing_structure_refinement 'SHELXL-2018/3 (Sheldrick, 2018)'
_computing_structure_solution 'SHELXT 2018/2 (Sheldrick, 2018)'
_diffrn_ambient_temperature 298(2)
_diffrn_detector 'CCD area detector'
_diffrn_detector_type 'Bruker APEX II'
_diffrn_measured_fraction_theta_full 0.999
_diffrn_measured_fraction_theta_max 0.996
_diffrn_measurement_device 'three-circle diffractometer'
_diffrn_measurement_device_type 'Bruker APEX DUO CCD area-detector'
_diffrn_measurement_method '\f and \w scans'
_diffrn_radiation_monochromator 'multilayer mirror optics'
_diffrn_radiation_type MoK\a
_diffrn_radiation_wavelength 0.71073
_diffrn_reflns_av_R_equivalents 0.0344
_diffrn_reflns_av_unetI/netI 0.0200
_diffrn_reflns_Laue_measured_fraction_full 0.999
_diffrn_reflns_Laue_measured_fraction_max 0.996
_diffrn_reflns_limit_h_max 28
_diffrn_reflns_limit_h_min -28
_diffrn_reflns_limit_k_max 9
_diffrn_reflns_limit_k_min -9
_diffrn_reflns_limit_l_max 35
_diffrn_reflns_limit_l_min -35
_diffrn_reflns_number 38167
_diffrn_reflns_point_group_measured_fraction_full 0.999
_diffrn_reflns_point_group_measured_fraction_max 0.996
_diffrn_reflns_theta_full 25.242
_diffrn_reflns_theta_max 28.321
_diffrn_reflns_theta_min 1.581
_diffrn_source 'microfocus sealed tube'
_diffrn_source_type 'Incoatec I\mS microsource'
_diffrn_standards_number 0
_exptl_absorpt_coefficient_mu 0.099
_exptl_absorpt_correction_T_max 1.0000
_exptl_absorpt_correction_T_min 0.9406
_exptl_absorpt_correction_type multi-scan
_exptl_absorpt_process_details 'SADABS, 2016/2'
_exptl_crystal_colour colourless
_exptl_crystal_density_diffrn 1.344
_exptl_crystal_density_method 'not measured'
_exptl_crystal_description needle
_exptl_crystal_F_000 1712
_exptl_crystal_size_max 0.476
_exptl_crystal_size_mid 0.122
_exptl_crystal_size_min 0.052
_refine_diff_density_max 0.269
_refine_diff_density_min -0.173
_refine_diff_density_rms 0.048
_refine_ls_extinction_method none
_refine_ls_goodness_of_fit_ref 1.057
_refine_ls_hydrogen_treatment mixed
_refine_ls_matrix_type full
_refine_ls_number_parameters 334
_refine_ls_number_reflns 4898
_refine_ls_number_restraints 270
_refine_ls_restrained_S_all 1.037
_refine_ls_R_factor_all 0.0730
_refine_ls_R_factor_gt 0.0532
_refine_ls_shift/su_max 0.000
_refine_ls_shift/su_mean 0.000
_refine_ls_structure_factor_coef Fsqd
_refine_ls_weighting_details 'w=1/[\s^2^(Fo^2^)+(0.0866P)^2^+3.0071P] where P=(Fo^2^+2Fc^2^)/3'
_refine_ls_weighting_scheme calc
_refine_ls_wR_factor_gt 0.1627
_refine_ls_wR_factor_ref 0.1802
_reflns_Friedel_coverage 0.000
_reflns_number_gt 3557
_reflns_number_total 4898
_reflns_threshold_expression 'I > 2\s(I)'
_cod_data_source_file d0ce01470b2.cif
_cod_data_source_block 1c_RT
_cod_original_sg_symbol_H-M 'C 2/c'
_cod_database_code 7241574
_shelx_shelxl_version_number 2018/3
_shelx_space_group_comment
;
The symmetry employed for this shelxl refinement is uniquely defined
by the following loop, which should always be used as a source of
symmetry information in preference to the above space-group names.
They are only intended as comments.
;
_shelx_estimated_absorpt_t_min 0.954
_shelx_estimated_absorpt_t_max 0.995

loop_
_space_group_symop_operation_xyz
'x, y, z'
'-x, y, -z+1/2'
'x+1/2, y+1/2, z'
'-x+1/2, y+1/2, -z+1/2'
'-x, -y, -z'
'x, -y, z-1/2'
'-x+1/2, -y+1/2, -z'
'x+1/2, -y+1/2, z-1/2'

loop_
_atom_site_label
_atom_site_type_symbol
_atom_site_fract_x
_atom_site_fract_y
_atom_site_fract_z
_atom_site_U_iso_or_equiv
_atom_site_adp_type
_atom_site_occupancy
_atom_site_site_symmetry_order
_atom_site_calc_flag
_atom_site_refinement_flags_posn
_atom_site_refinement_flags_adp
_atom_site_refinement_flags_occupancy
_atom_site_disorder_assembly
_atom_site_disorder_group
O1A O 0.2851(3) 0.8592(8) 0.4036(3) 0.073(2) Uani 0.529(13) 1 d . . P A 1
O2A O 0.2299(3) 0.5954(11) 0.3922(4) 0.076(2) Uani 0.529(13) 1 d . . P A 1
C3A C 0.2690(7) 0.6722(19) 0.4119(5) 0.050(3) Uani 0.529(13) 1 d . . P A 1
C4A C 0.3085(6) 0.5988(12) 0.4662(3) 0.080(3) Uani 0.529(13) 1 d . . P A 1
H4A1 H 0.350505 0.651140 0.471929 0.096 Uiso 0.529(13) 1 calc R U P A 1
H4A2 H 0.289134 0.643766 0.493928 0.096 Uiso 0.529(13) 1 calc R U P A 1
C5A C 0.3118(5) 0.3882(16) 0.4676(5) 0.052(2) Uani 0.529(13) 1 d . . P A 1
H5A1 H 0.311978 0.341669 0.432964 0.062 Uiso 0.529(13) 1 calc R U P A 1
H5A2 H 0.274584 0.338820 0.477544 0.062 Uiso 0.529(13) 1 calc R U P A 1
C6A C 0.3729(8) 0.306(2) 0.5072(5) 0.037(2) Uani 0.529(13) 1 d . . P A 1
O7A O 0.3986(6) 0.402(2) 0.5390(5) 0.066(2) Uani 0.529(13) 1 d . . P A 1
O8A O 0.3730(8) 0.120(3) 0.5036(6) 0.050(2) Uani 0.529(13) 1 d . . P A 1
N9 N 0.03718(7) 0.5426(2) 0.42318(5) 0.0376(3) Uani 1 1 d . . . . .
C10 C -0.00133(9) 0.4028(2) 0.38827(8) 0.0467(4) Uani 1 1 d . . . . .
H10A H 0.025875 0.321423 0.373003 0.056 Uiso 1 1 calc R U . . .
H10B H -0.023575 0.322492 0.408357 0.056 Uiso 1 1 calc R U . . .
N11 N -0.04649(7) 0.4959(2) 0.34691(6) 0.0477(4) Uani 1 1 d . . . . .
C12 C -0.01165(10) 0.6147(3) 0.31743(7) 0.0499(5) Uani 1 1 d . . . . .
H12A H -0.040893 0.677599 0.289651 0.060 Uiso 1 1 calc R U . . .
H12B H 0.015313 0.533777 0.301761 0.060 Uiso 1 1 calc R U . . .
N13 N 0.02649(7) 0.7592(2) 0.34939(6) 0.0450(4) Uani 1 1 d . . . . .
C14 C 0.07010(8) 0.6616(3) 0.39122(8) 0.0451(4) Uani 1 1 d . . . . .
H14A H 0.095372 0.756008 0.413149 0.054 Uiso 1 1 calc R U . . .
H14B H 0.098003 0.581546 0.376312 0.054 Uiso 1 1 calc R U . . .
C15 C -0.00497(10) 0.6692(3) 0.44484(7) 0.0513(5) Uani 1 1 d . . . . .
H15A H -0.027360 0.594116 0.465986 0.062 Uiso 1 1 calc R U . . .
H15B H 0.019821 0.763735 0.467066 0.062 Uiso 1 1 calc R U . . .
N16 N -0.05012(8) 0.7665(2) 0.40425(6) 0.0492(4) Uani 1 1 d . . . . .
C17 C -0.01497(9) 0.8776(2) 0.37304(8) 0.0488(5) Uani 1 1 d . . . . .
H17A H -0.044199 0.943700 0.345889 0.059 Uiso 1 1 calc R U . . .
H17B H 0.009768 0.973361 0.394861 0.059 Uiso 1 1 calc R U . . .
C18 C -0.08603(9) 0.6223(3) 0.37056(9) 0.0552(5) Uani 1 1 d . . . . .
H18A H -0.115904 0.685720 0.343304 0.066 Uiso 1 1 calc R U . . .
H18B H -0.109451 0.546073 0.390635 0.066 Uiso 1 1 calc R U . . .
N19 N 0.19800(6) 0.03192(19) 0.33258(5) 0.0375(3) Uani 1 1 d . . . . .
C20 C 0.23785(8) 0.1560(3) 0.30755(8) 0.0441(4) Uani 1 1 d . . . . .
H20A H 0.259484 0.247214 0.332798 0.053 Uiso 1 1 calc R U . . .
H20B H 0.269216 0.078193 0.296248 0.053 Uiso 1 1 calc R U . . .
N21 N 0.20187(6) 0.2592(2) 0.26311(6) 0.0402(3) Uani 1 1 d . . . . .
C22 C 0.16979(9) 0.1186(3) 0.22563(7) 0.0450(4) Uani 1 1 d . . . . .
H22A H 0.200745 0.041286 0.213612 0.054 Uiso 1 1 calc R U . . .
H22B H 0.145308 0.185038 0.195855 0.054 Uiso 1 1 calc R U . . .
N23 N 0.12844(6) -0.0065(2) 0.24779(6) 0.0387(3) Uani 1 1 d . . . . .
C24 C 0.16567(8) -0.1043(2) 0.29265(7) 0.0394(4) Uani 1 1 d . . . . .
H24A H 0.196583 -0.184302 0.281428 0.047 Uiso 1 1 calc R U . . .
H24B H 0.138606 -0.186601 0.307828 0.047 Uiso 1 1 calc R U . . .
C25 C 0.14990(9) 0.1532(3) 0.34837(7) 0.0445(4) Uani 1 1 d . . . . .
H25A H 0.122763 0.073883 0.364299 0.053 Uiso 1 1 calc R U . . .
H25B H 0.170204 0.244904 0.374073 0.053 Uiso 1 1 calc R U . . .
N26 N 0.11211(7) 0.2554(2) 0.30439(6) 0.0417(4) Uani 1 1 d . . . . .
C27 C 0.15419(9) 0.3734(2) 0.28089(7) 0.0422(4) Uani 1 1 d . . . . .
H27A H 0.129737 0.442687 0.251659 0.051 Uiso 1 1 calc R U . . .
H27B H 0.174703 0.466310 0.306130 0.051 Uiso 1 1 calc R U . . .
C28 C 0.08265(7) 0.1142(3) 0.26574(8) 0.0450(4) Uani 1 1 d . . . . .
H28A H 0.054911 0.033905 0.280778 0.054 Uiso 1 1 calc R U . . .
H28B H 0.057471 0.180277 0.236243 0.054 Uiso 1 1 calc R U . . .
O1B O 0.2540(7) 0.8595(10) 0.4217(2) 0.096(3) Uani 0.471(13) 1 d . . P A 2
O2B O 0.2534(6) 0.5951(12) 0.3779(2) 0.083(3) Uani 0.471(13) 1 d . . P A 2
C3B C 0.2777(7) 0.692(2) 0.4183(6) 0.044(2) Uani 0.471(13) 1 d . . P A 2
C4B C 0.3293(3) 0.5944(11) 0.4520(3) 0.0487(17) Uani 0.471(13) 1 d . . P A 2
H4B1 H 0.366172 0.612287 0.437494 0.058 Uiso 0.471(13) 1 calc R U P A 2
H4B2 H 0.337211 0.659427 0.485270 0.058 Uiso 0.471(13) 1 calc R U P A 2
C5B C 0.3244(6) 0.3954(15) 0.4619(4) 0.0399(18) Uani 0.471(13) 1 d . . P A 2
H5B1 H 0.281697 0.370495 0.465197 0.048 Uiso 0.471(13) 1 calc R U P A 2
H5B2 H 0.330742 0.326746 0.431461 0.048 Uiso 0.471(13) 1 calc R U P A 2
C6B C 0.3636(9) 0.318(2) 0.5043(7) 0.042(2) Uani 0.471(13) 1 d . . P A 2
O7B O 0.4149(5) 0.4030(19) 0.5287(5) 0.056(2) Uani 0.471(13) 1 d . . P A 2
O8B O 0.3627(10) 0.128(3) 0.5131(8) 0.057(3) Uani 0.471(13) 1 d . . P A 2
H1 H 0.246(2) 0.909(6) 0.3844(18) 0.169(17) Uiso 1 1 d . . . . .
H8 H 0.4002(14) 0.077(4) 0.5302(12) 0.087(9) Uiso 1 1 d . . . . .

loop_
_atom_site_aniso_label
_atom_site_aniso_U_11
_atom_site_aniso_U_22
_atom_site_aniso_U_33
_atom_site_aniso_U_23
_atom_site_aniso_U_13
_atom_site_aniso_U_12
O1A 0.062(3) 0.042(2) 0.091(4) 0.027(2) -0.038(2) -0.0125(17)
O2A 0.060(3) 0.052(3) 0.094(5) 0.019(3) -0.035(2) -0.012(2)
C3A 0.059(4) 0.029(3) 0.044(4) 0.002(3) -0.032(3) 0.000(2)
C4A 0.121(7) 0.060(3) 0.043(3) -0.002(3) -0.022(3) 0.043(4)
C5A 0.028(4) 0.058(3) 0.066(4) 0.034(3) 0.001(2) 0.004(2)
C6A 0.039(4) 0.043(3) 0.022(2) 0.0096(19) -0.006(2) 0.021(3)
O7A 0.083(6) 0.054(3) 0.046(3) -0.002(2) -0.020(3) 0.014(4)
O8A 0.053(5) 0.041(2) 0.047(4) 0.005(2) -0.007(3) 0.006(3)
N9 0.0434(8) 0.0301(7) 0.0365(7) 0.0073(5) 0.0024(6) 0.0060(6)
C10 0.0525(10) 0.0269(8) 0.0580(11) 0.0037(7) 0.0056(9) -0.0014(7)
N11 0.0459(8) 0.0398(8) 0.0505(9) -0.0057(7) -0.0053(7) -0.0062(7)
C12 0.0573(11) 0.0600(13) 0.0296(8) -0.0003(8) 0.0026(8) 0.0064(9)
N13 0.0423(8) 0.0449(9) 0.0454(8) 0.0173(7) 0.0038(6) -0.0035(7)
C14 0.0328(8) 0.0437(10) 0.0552(10) 0.0106(8) 0.0011(7) -0.0012(7)
C15 0.0650(12) 0.0551(12) 0.0336(9) 0.0041(8) 0.0100(8) 0.0174(10)
N16 0.0505(9) 0.0516(10) 0.0448(8) 0.0001(7) 0.0088(7) 0.0192(7)
C17 0.0581(11) 0.0269(8) 0.0517(10) 0.0073(7) -0.0105(9) 0.0054(8)
C18 0.0317(9) 0.0615(13) 0.0704(13) 0.0091(10) 0.0060(9) -0.0016(8)
N19 0.0381(7) 0.0273(7) 0.0421(7) 0.0049(6) -0.0030(6) 0.0043(5)
C20 0.0259(7) 0.0390(9) 0.0624(11) -0.0010(8) -0.0020(7) -0.0024(7)
N21 0.0350(7) 0.0363(8) 0.0502(8) 0.0054(6) 0.0113(6) -0.0069(6)
C22 0.0520(10) 0.0487(11) 0.0368(9) 0.0003(7) 0.0148(8) -0.0020(8)
N23 0.0362(7) 0.0353(8) 0.0411(7) -0.0023(6) 0.0001(6) -0.0060(6)
C24 0.0417(9) 0.0224(8) 0.0519(10) 0.0003(7) 0.0052(7) -0.0007(6)
C25 0.0583(11) 0.0394(9) 0.0375(9) 0.0030(7) 0.0138(8) 0.0059(8)
N26 0.0381(7) 0.0377(8) 0.0517(8) 0.0030(6) 0.0148(6) 0.0130(6)
C27 0.0493(10) 0.0240(8) 0.0503(10) 0.0059(7) 0.0036(8) 0.0048(7)
C28 0.0234(7) 0.0493(11) 0.0592(11) 0.0091(8) 0.0017(7) -0.0007(7)
O1B 0.152(8) 0.054(3) 0.056(3) -0.014(2) -0.040(3) 0.043(4)
O2B 0.133(7) 0.054(3) 0.040(2) -0.010(2) -0.029(3) 0.030(4)
C3B 0.044(4) 0.043(4) 0.034(4) -0.005(3) -0.013(3) -0.003(3)
C4B 0.044(3) 0.046(3) 0.048(4) 0.011(3) -0.009(2) -0.004(2)
C5B 0.033(5) 0.039(3) 0.044(3) -0.002(3) -0.001(3) -0.001(2)
C6B 0.037(5) 0.036(4) 0.048(5) 0.002(3) 0.001(3) 0.002(4)
O7B 0.059(4) 0.039(2) 0.057(5) -0.002(3) -0.021(3) 0.002(3)
O8B 0.054(6) 0.041(4) 0.068(8) 0.018(4) -0.009(4) 0.004(3)

loop_
_atom_type_symbol
_atom_type_description
_atom_type_scat_dispersion_real
_atom_type_scat_dispersion_imag
_atom_type_scat_source
C C 0.0033 0.0016 'International Tables Vol C Tables 4.2.6.8 and 6.1.1.4'
H H 0.0000 0.0000 'International Tables Vol C Tables 4.2.6.8 and 6.1.1.4'
N N 0.0061 0.0033 'International Tables Vol C Tables 4.2.6.8 and 6.1.1.4'
O O 0.0106 0.0060 'International Tables Vol C Tables 4.2.6.8 and 6.1.1.4'

loop_
_geom_angle_atom_site_label_1
_geom_angle_atom_site_label_2
_geom_angle_atom_site_label_3
_geom_angle
_geom_angle_site_symmetry_1
_geom_angle_site_symmetry_3
_geom_angle_publ_flag
C3A O1A H1 102(3) . . ?
O2A C3A O1A 127.9(12) . . ?
O2A C3A C4A 120.6(13) . . ?
O1A C3A C4A 109.8(9) . . ?
C5A C4A C3A 111.0(8) . . ?
C5A C4A H4A1 109.4 . . ?
C3A C4A H4A1 109.4 . . ?
C5A C4A H4A2 109.4 . . ?
C3A C4A H4A2 109.4 . . ?
H4A1 C4A H4A2 108.0 . . ?
C4A C5A C6A 113.8(10) . . ?
C4A C5A H5A1 108.8 . . ?
C6A C5A H5A1 108.8 . . ?
C4A C5A H5A2 108.8 . . ?
C6A C5A H5A2 108.8 . . ?
H5A1 C5A H5A2 107.7 . . ?
O7A C6A O8A 129.8(14) . . ?
O7A C6A C5A 118.8(15) . . ?
O8A C6A C5A 108.9(14) . . ?
C6A O8A H8 107(3) . . ?
C14 N9 C15 107.51(14) . . ?
C14 N9 C10 107.46(14) . . ?
C15 N9 C10 108.54(15) . . ?
N11 C10 N9 112.08(14) . . ?
N11 C10 H10A 109.2 . . ?
N9 C10 H10A 109.2 . . ?
N11 C10 H10B 109.2 . . ?
N9 C10 H10B 109.2 . . ?
H10A C10 H10B 107.9 . . ?
C12 N11 C10 107.81(14) . . ?
C12 N11 C18 107.68(15) . . ?
C10 N11 C18 108.54(15) . . ?
N11 C12 N13 112.72(14) . . ?
N11 C12 H12A 109.0 . . ?
N13 C12 H12A 109.0 . . ?
N11 C12 H12B 109.0 . . ?
N13 C12 H12B 109.0 . . ?
H12A C12 H12B 107.8 . . ?
C12 N13 C17 108.02(14) . . ?
C12 N13 C14 108.22(14) . . ?
C17 N13 C14 107.87(14) . . ?
N13 C14 N9 112.03(13) . . ?
N13 C14 H14A 109.2 . . ?
N9 C14 H14A 109.2 . . ?
N13 C14 H14B 109.2 . . ?
N9 C14 H14B 109.2 . . ?
H14A C14 H14B 107.9 . . ?
N16 C15 N9 112.11(14) . . ?
N16 C15 H15A 109.2 . . ?
N9 C15 H15A 109.2 . . ?
N16 C15 H15B 109.2 . . ?
N9 C15 H15B 109.2 . . ?
H15A C15 H15B 107.9 . . ?
C18 N16 C15 108.45(16) . . ?
C18 N16 C17 107.69(15) . . ?
C15 N16 C17 107.84(15) . . ?
N13 C17 N16 112.64(14) . . ?
N13 C17 H17A 109.1 . . ?
N16 C17 H17A 109.1 . . ?
N13 C17 H17B 109.1 . . ?
N16 C17 H17B 109.1 . . ?
H17A C17 H17B 107.8 . . ?
N16 C18 N11 112.77(14) . . ?
N16 C18 H18A 109.0 . . ?
N11 C18 H18A 109.0 . . ?
N16 C18 H18B 109.0 . . ?
N11 C18 H18B 109.0 . . ?
H18A C18 H18B 107.8 . . ?
C25 N19 C20 107.99(13) . . ?
C25 N19 C24 107.97(13) . . ?
C20 N19 C24 107.31(13) . . ?
N21 C20 N19 112.39(12) . . ?
N21 C20 H20A 109.1 . . ?
N19 C20 H20A 109.1 . . ?
N21 C20 H20B 109.1 . . ?
N19 C20 H20B 109.1 . . ?
H20A C20 H20B 107.9 . . ?
C20 N21 C22 108.04(14) . . ?
C20 N21 C27 108.20(14) . . ?
C22 N21 C27 108.10(13) . . ?
N21 C22 N23 112.35(13) . . ?
N21 C22 H22A 109.1 . . ?
N23 C22 H22A 109.1 . . ?
N21 C22 H22B 109.1 . . ?
N23 C22 H22B 109.1 . . ?
H22A C22 H22B 107.9 . . ?
C24 N23 C28 108.16(14) . . ?
C24 N23 C22 108.59(13) . . ?
C28 N23 C22 107.79(14) . . ?
N23 C24 N19 111.98(13) . . ?
N23 C24 H24A 109.2 . . ?
N19 C24 H24A 109.2 . . ?
N23 C24 H24B 109.2 . . ?
N19 C24 H24B 109.2 . . ?
H24A C24 H24B 107.9 . . ?
N26 C25 N19 111.99(13) . . ?
N26 C25 H25A 109.2 . . ?
N19 C25 H25A 109.2 . . ?
N26 C25 H25B 109.2 . . ?
N19 C25 H25B 109.2 . . ?
H25A C25 H25B 107.9 . . ?
C25 N26 C27 108.13(14) . . ?
C25 N26 C28 108.23(14) . . ?
C27 N26 C28 107.95(14) . . ?
N21 C27 N26 112.30(13) . . ?
N21 C27 H27A 109.1 . . ?
N26 C27 H27A 109.1 . . ?
N21 C27 H27B 109.1 . . ?
N26 C27 H27B 109.1 . . ?
H27A C27 H27B 107.9 . . ?
N23 C28 N26 112.57(12) . . ?
N23 C28 H28A 109.1 . . ?
N26 C28 H28A 109.1 . . ?
N23 C28 H28B 109.1 . . ?
N26 C28 H28B 109.1 . . ?
H28A C28 H28B 107.8 . . ?
C3B O1B H1 103(3) . . ?
O2B C3B O1B 115.8(12) . . ?
O2B C3B C4B 113.2(13) . . ?
O1B C3B C4B 130.9(13) . . ?
C5B C4B C3B 119.5(9) . . ?
C5B C4B H4B1 107.5 . . ?
C3B C4B H4B1 107.5 . . ?
C5B C4B H4B2 107.5 . . ?
C3B C4B H4B2 107.5 . . ?
H4B1 C4B H4B2 107.0 . . ?
C6B C5B C4B 118.6(11) . . ?
C6B C5B H5B1 107.7 . . ?
C4B C5B H5B1 107.7 . . ?
C6B C5B H5B2 107.7 . . ?
C4B C5B H5B2 107.7 . . ?
H5B1 C5B H5B2 107.1 . . ?
O7B C6B O8B 114.0(16) . . ?
O7B C6B C5B 122.8(14) . . ?
O8B C6B C5B 120.1(16) . . ?
C6B O8B H8 115(3) . . ?

loop_
_geom_bond_atom_site_label_1
_geom_bond_atom_site_label_2
_geom_bond_distance
_geom_bond_site_symmetry_2
_geom_bond_publ_flag
O1A C3A 1.385(14) . ?
O1A H1 0.96(5) . ?
O2A C3A 1.048(15) . ?
C3A C4A 1.594(14) . ?
C4A C5A 1.476(14) . ?
C4A H4A1 0.9700 . ?
C4A H4A2 0.9700 . ?
C5A C6A 1.617(18) . ?
C5A H5A1 0.9700 . ?
C5A H5A2 0.9700 . ?
C6A O7A 1.13(2) . ?
C6A O8A 1.30(2) . ?
O8A H8 0.87(4) . ?
N9 C14 1.475(2) . ?
N9 C15 1.476(2) . ?
N9 C10 1.478(2) . ?
C10 N11 1.461(2) . ?
C10 H10A 0.9700 . ?
C10 H10B 0.9700 . ?
N11 C12 1.457(3) . ?
N11 C18 1.464(3) . ?
C12 N13 1.460(2) . ?
C12 H12A 0.9700 . ?
C12 H12B 0.9700 . ?
N13 C17 1.461(3) . ?
N13 C14 1.465(2) . ?
C14 H14A 0.9700 . ?
C14 H14B 0.9700 . ?
C15 N16 1.462(2) . ?
C15 H15A 0.9700 . ?
C15 H15B 0.9700 . ?
N16 C18 1.459(3) . ?
N16 C17 1.462(3) . ?
C17 H17A 0.9700 . ?
C17 H17B 0.9700 . ?
C18 H18A 0.9700 . ?
C18 H18B 0.9700 . ?
N19 C25 1.477(2) . ?
N19 C20 1.480(2) . ?
N19 C24 1.484(2) . ?
C20 N21 1.457(2) . ?
C20 H20A 0.9700 . ?
C20 H20B 0.9700 . ?
N21 C22 1.464(2) . ?
N21 C27 1.466(2) . ?
C22 N23 1.465(2) . ?
C22 H22A 0.9700 . ?
C22 H22B 0.9700 . ?
N23 C24 1.457(2) . ?
N23 C28 1.462(2) . ?
C24 H24A 0.9700 . ?
C24 H24B 0.9700 . ?
C25 N26 1.461(2) . ?
C25 H25A 0.9700 . ?
C25 H25B 0.9700 . ?
N26 C27 1.466(2) . ?
N26 C28 1.467(2) . ?
C27 H27A 0.9700 . ?
C27 H27B 0.9700 . ?
C28 H28A 0.9700 . ?
C28 H28B 0.9700 . ?
O1B C3B 1.293(17) . ?
O1B H1 1.02(5) . ?
O2B C3B 1.279(15) . ?
C3B C4B 1.451(17) . ?
C4B C5B 1.425(14) . ?
C4B H4B1 0.9700 . ?
C4B H4B2 0.9700 . ?
C5B C6B 1.370(19) . ?
C5B H5B1 0.9700 . ?
C5B H5B2 0.9700 . ?
C6B O7B 1.31(2) . ?
C6B O8B 1.35(2) . ?
O8B H8 0.92(4) . ?

loop_
_geom_hbond_atom_site_label_D
_geom_hbond_atom_site_label_H
_geom_hbond_atom_site_label_A
_geom_hbond_distance_DH
_geom_hbond_distance_HA
_geom_hbond_distance_DA
_geom_hbond_angle_DHA
_geom_hbond_site_symmetry_A
_geom_hbond_publ_flag
O1A^a H1 N19 0.96(5) 1.77(5) 2.661(4) 155(4) 1_565 yes
O1B^b H1 N19 1.02(5) 1.77(5) 2.694(5) 149(4) 1_565 yes
O8A^a H8 N9 0.87(4) 1.84(3) 2.695(19) 169(3) 7_556 yes
O8B^b H8 N9 0.92(4) 1.84(3) 2.73(2) 165(3) 7_556 yes

loop_
_geom_torsion_atom_site_label_1
_geom_torsion_atom_site_label_2
_geom_torsion_atom_site_label_3
_geom_torsion_atom_site_label_4
_geom_torsion
_geom_torsion_site_symmetry_1
_geom_torsion_site_symmetry_2
_geom_torsion_site_symmetry_3
_geom_torsion_site_symmetry_4
_geom_torsion_publ_flag
O2A C3A C4A C5A 36(2) . . . . ?
O1A C3A C4A C5A -157.9(12) . . . . ?
C3A C4A C5A C6A 154.0(12) . . . . ?
C4A C5A C6A O7A 19.5(19) . . . . ?
C4A C5A C6A O8A -176.8(12) . . . . ?
C14 N9 C10 N11 -58.86(19) . . . . ?
C15 N9 C10 N11 57.1(2) . . . . ?
N9 C10 N11 C12 59.1(2) . . . . ?
N9 C10 N11 C18 -57.3(2) . . . . ?
C10 N11 C12 N13 -58.9(2) . . . . ?
C18 N11 C12 N13 58.03(19) . . . . ?
N11 C12 N13 C17 -58.06(19) . . . . ?
N11 C12 N13 C14 58.5(2) . . . . ?
C12 N13 C14 N9 -58.0(2) . . . . ?
C17 N13 C14 N9 58.63(19) . . . . ?
C15 N9 C14 N13 -58.55(19) . . . . ?
C10 N9 C14 N13 58.12(19) . . . . ?
C14 N9 C15 N16 58.7(2) . . . . ?
C10 N9 C15 N16 -57.3(2) . . . . ?
N9 C15 N16 C18 57.7(2) . . . . ?
N9 C15 N16 C17 -58.7(2) . . . . ?
C12 N13 C17 N16 57.91(18) . . . . ?
C14 N13 C17 N16 -58.86(18) . . . . ?
C18 N16 C17 N13 -57.94(18) . . . . ?
C15 N16 C17 N13 58.91(19) . . . . ?
C15 N16 C18 N11 -58.3(2) . . . . ?
C17 N16 C18 N11 58.2(2) . . . . ?
C12 N11 C18 N16 -58.3(2) . . . . ?
C10 N11 C18 N16 58.2(2) . . . . ?
C25 N19 C20 N21 -57.60(18) . . . . ?
C24 N19 C20 N21 58.56(18) . . . . ?
N19 C20 N21 C22 -58.88(18) . . . . ?
N19 C20 N21 C27 57.93(18) . . . . ?
C20 N21 C22 N23 58.39(18) . . . . ?
C27 N21 C22 N23 -58.48(18) . . . . ?
N21 C22 N23 C24 -58.44(19) . . . . ?
N21 C22 N23 C28 58.52(18) . . . . ?
C28 N23 C24 N19 -58.41(17) . . . . ?
C22 N23 C24 N19 58.31(18) . . . . ?
C25 N19 C24 N23 58.15(17) . . . . ?
C20 N19 C24 N23 -58.03(17) . . . . ?
C20 N19 C25 N26 57.82(18) . . . . ?
C24 N19 C25 N26 -57.91(18) . . . . ?
N19 C25 N26 C27 -58.63(19) . . . . ?
N19 C25 N26 C28 58.07(18) . . . . ?
C20 N21 C27 N26 -58.66(18) . . . . ?
C22 N21 C27 N26 58.11(18) . . . . ?
C25 N26 C27 N21 59.06(18) . . . . ?
C28 N26 C27 N21 -57.82(17) . . . . ?
C24 N23 C28 N26 58.80(18) . . . . ?
C22 N23 C28 N26 -58.44(18) . . . . ?
C25 N26 C28 N23 -58.61(18) . . . . ?
C27 N26 C28 N23 58.21(18) . . . . ?
O2B C3B C4B C5B -42.2(18) . . . . ?
O1B C3B C4B C5B 140.2(18) . . . . ?
C3B C4B C5B C6B -161.1(16) . . . . ?
C4B C5B C6B O7B -17(3) . . . . ?
C4B C5B C6B O8B -176.1(15) . . . . ?
